data_4123156
loop_
_publ_author_name
'Murar, Claudia E.'
'Thuaud, Fr\'ed\'eric'
'Bode, Jeffrey W.'

_publ_section_title
;
 KAHA Ligations That Form Aspartyl Aldehyde Residues as Synthetic Handles
 for Protein Modification and Purification.
;
_journal_name_full 'Journal of the American Chemical Society'
_journal_page_first 141215094849001
_journal_paper_doi 10.1021/ja511231f
_journal_year 2014
_chemical_absolute_configuration ad
_chemical_formula_moiety 'C17 H23 Br N2 O5'
_chemical_formula_sum 'C17 H23 Br N2 O5'
_chemical_formula_weight 415.28
_chemical_melting_point 128
_chemical_name_common '(3S,5S)-tert-butyl 3-((4-bromophenyl)carbamoyl)-5-ethoxyisoxazolidine-2-carboxylate'
_chemical_name_systematic
;
 (3S,5S)-tert-butyl 3-((4-bromophenyl)carbamoyl)-5-ethoxyisoxazolidine-2-carboxylate
;
_space_group_crystal_system triclinic
_space_group_IT_number 1
_space_group_name_Hall 'P 1'
_space_group_name_H-M_alt 'P 1'
_symmetry_space_group_name_Hall 'P 1'
_symmetry_space_group_name_H-M 'P 1'
_atom_sites_solution_hydrogens mixed
_atom_sites_solution_primary dual
_audit_creation_date 2014-03-06
_audit_creation_method
;
Olex2 1.2
(compiled 2014.02.17 svn.r2891 for OlexSys, GUI svn.r4779)
;
_cell_angle_alpha 113.201(4)
_cell_angle_beta 93.127(4)
_cell_angle_gamma 99.011(4)
_cell_formula_units_Z 2
_cell_length_a 5.6349(7)
_cell_length_b 12.3583(15)
_cell_length_c 15.003(2)
_cell_measurement_reflns_used 1712
_cell_measurement_temperature 100.0(2)
_cell_measurement_theta_max 20.53
_cell_measurement_theta_min 2.79
_cell_volume 940.6(2)
_computing_cell_refinement 'Bruker SAINT'
_computing_data_collection 'Bruker APEX2'
_computing_data_reduction 'SAINT v8.34A (Bruker, 2013)'
_computing_molecular_graphics OLEX2
_computing_publication_material OLEX2
_computing_structure_refinement 'SHELXL-97 (Sheldrick, 2008)'
_computing_structure_solution 'XM (Sheldrick, 2008)'
_diffrn_ambient_temperature 100.0(2)
_diffrn_detector 'Bruker APEX2 area detector'
_diffrn_detector_area_resol_mean 8.33
_diffrn_detector_type 'CCD area detector'
_diffrn_measured_fraction_theta_full 0.899
_diffrn_measured_fraction_theta_max 0.991
_diffrn_measurement_device 'kappa-stage diffractometer'
_diffrn_measurement_device_type 'Bruker/Nonius Kappa Apex2'
_diffrn_measurement_method '\w and \f scans'
_diffrn_radiation_monochromator graphite
_diffrn_radiation_probe x-ray
_diffrn_radiation_type MoK\a
_diffrn_radiation_wavelength 0.71073
_diffrn_reflns_av_R_equivalents 0.0375
_diffrn_reflns_av_unetI/netI 0.1103
_diffrn_reflns_Laue_measured_fraction_full 0.899
_diffrn_reflns_Laue_measured_fraction_max 0.991
_diffrn_reflns_limit_h_max 6
_diffrn_reflns_limit_h_min -6
_diffrn_reflns_limit_k_max 14
_diffrn_reflns_limit_k_min -14
_diffrn_reflns_limit_l_max 17
_diffrn_reflns_limit_l_min -17
_diffrn_reflns_number 8264
_diffrn_reflns_point_group_measured_fraction_full 0.734
_diffrn_reflns_point_group_measured_fraction_max 0.810
_diffrn_reflns_theta_full 26.000
_diffrn_reflns_theta_max 25.091
_diffrn_reflns_theta_min 2.787
_diffrn_source 'sealed tube'
_diffrn_standards_number 0
_exptl_absorpt_coefficient_mu 2.214
_exptl_absorpt_correction_T_max 0.7372
_exptl_absorpt_correction_T_min 0.6461
_exptl_absorpt_correction_type multi-scan
_exptl_absorpt_process_details
;
SADABS-2012/1 (Bruker,2012) was used for absorption correction.
wR2(int) was 0.0702 before and 0.0618 after correction.
The Ratio of minimum to maximum transmission is 0.8764.
The \l/2 correction factor is 0.0015.
;
_exptl_crystal_colour 'clear colourless'
_exptl_crystal_colour_lustre clear
_exptl_crystal_colour_primary colourless
_exptl_crystal_density_diffrn 1.466
_exptl_crystal_description needle
_exptl_crystal_F_000 428
_exptl_crystal_size_max 0.18
_exptl_crystal_size_mid 0.04
_exptl_crystal_size_min 0.015
_refine_diff_density_max 0.539
_refine_diff_density_min -0.401
_refine_diff_density_rms 0.084
_refine_ls_abs_structure_details
;
 Flack x determined using 1437 quotients [(I+)-(I-)]/[(I+)+(I-)]
 (Parsons and Flack (2004), Acta Cryst. A60, s61).
;
_refine_ls_abs_structure_Flack 0.035(9)
_refine_ls_extinction_method none
_refine_ls_goodness_of_fit_ref 0.873
_refine_ls_hydrogen_treatment mixed
_refine_ls_matrix_type full
_refine_ls_number_parameters 441
_refine_ls_number_reflns 5429
_refine_ls_number_restraints 509
_refine_ls_restrained_S_all 0.839
_refine_ls_R_factor_all 0.0695
_refine_ls_R_factor_gt 0.0427
_refine_ls_shift/su_max 0.000
_refine_ls_shift/su_mean 0.000
_refine_ls_structure_factor_coef Fsqd
_refine_ls_weighting_details 'w=1/[\s^2^(Fo^2^)] where P=(Fo^2^+2Fc^2^)/3'
_refine_ls_weighting_scheme calc
_refine_ls_wR_factor_gt 0.0698
_refine_ls_wR_factor_ref 0.0776
_reflns_Friedel_coverage 0.635
_reflns_Friedel_fraction_full 0.570
_reflns_Friedel_fraction_max 0.629
_reflns_number_gt 4138
_reflns_number_total 5429
_reflns_threshold_expression 'I > 2\s(I)'
_cod_data_source_file ja511231f_si_001.cif
_cod_data_source_block jb030314_0m
_cod_database_code 4123156
_shelxl_version_number 2013-4
_shelx_space_group_comment
;
The symmetry employed for this shelxl refinement is uniquely defined
by the following loop, which should always be used as a source of
symmetry information in preference to the above space-group names.
They are only intended as comments.
;
_olex2_refinement_description
;
1. Fixed Uiso
 At 1.2 times of:
  All C(H) groups, All C(H,H) groups, All N(H) groups
 At 1.5 times of:
  All C(H,H,H) groups
2. Restrained distances
 N1B-H1B
 0.91 with sigma of 0.02
 N1A-H1A
 0.91 with sigma of 0.02
3. Rigid bond restraints
 All non-hydrogen atoms
 with sigma for 1-2 distances of 0.01 and sigma for 1-3 distances of 0.01
4. Rigid body (RIGU) restrains
 All non-hydrogen atoms
 with sigma for 1-2 distances of 0.004 and sigma for 1-3 distances of 0.004
5.a Ternary CH refined with riding coordinates:
 C8A(H8A), C10A(H10A), C10B(H10B), C8B(H8B)
5.b Secondary CH2 refined with riding coordinates:
 C11B(H11A,H11B), C9A(H9AA,H9AB), C9B(H9BA,H9BB), C11A(H11C,H11D)
5.c Aromatic/amide H refined with riding coordinates:
 C6A(H6A), C2A(H2A), C3A(H3A), C5A(H5A), C3B(H3B), C2B(H2B), C6B(H6B), C5B(H5B)
5.d Fitted hexagon refined as free rotating group:
 C6A(C1A,C2A,C3A,C4A,C5A), C3B(C2B,C1B,C6B,C5B,C4B)
5.e Idealised Me refined as rotating group:
 C14B(H14A,H14B,H14C), C12B(H12A,H12B,H12C), C15B(H15A,H15B,H15C), C15A(H15D,
 H15E,H15F), C16A(H16D,H16E,H16F), C16B(H16A,H16B,H16C), C12A(H12D,H12E,H12F),
 C14A(H14D,H14E,H14F)
;
_olex2_computing_structure_refinement_long 'SHELXL-97 (Sheldrick, 2008)'
_olex2_computing_structure_solution_long 'SHELXS-97 (Sheldrick, 2008)'

loop_
_space_group_symop_operation_xyz
'x, y, z'

loop_
_atom_site_label
_atom_site_type_symbol
_atom_site_fract_x
_atom_site_fract_y
_atom_site_fract_z
_atom_site_U_iso_or_equiv
_atom_site_adp_type
_atom_site_occupancy
_atom_site_site_symmetry_order
_atom_site_calc_flag
_atom_site_refinement_flags_posn
_atom_site_refinement_flags_adp
Br1B Br 1.13332(13) 1.16795(7) 1.18132(6) 0.0343(3) Uani 1 1 d . U
Br1A Br -0.14568(11) -0.26419(6) -0.33859(6) 0.0297(3) Uani 1 1 d . U
O1A O -0.3904(10) 0.2722(6) -0.0137(5) 0.0231(16) Uani 1 1 d . U
C11B C 0.6733(16) 0.1079(8) 0.6538(7) 0.020(2) Uani 1 1 d . U
H11A H 0.6883 0.0829 0.7086 0.024 Uiso 1 1 calc R .
H11B H 0.8376 0.1405 0.6444 0.024 Uiso 1 1 calc R .
O2A O 0.1399(9) 0.4446(4) 0.2535(4) 0.0161(12) Uani 1 1 d . U
O1B O 0.3918(10) 0.6355(6) 0.8701(5) 0.0263(17) Uani 1 1 d . U
O3B O 0.8306(8) 0.3637(4) 0.7670(4) 0.0140(12) Uani 1 1 d . U
O3A O 0.2923(9) 0.5475(5) 0.0732(4) 0.0159(13) Uani 1 1 d . U
C009 C 0.2542(14) 0.4961(8) 0.2125(7) 0.0120(18) Uani 1 1 d . U
O5A O 0.4575(8) 0.5779(4) 0.2468(3) 0.0138(11) Uani 1 1 d . U
N2B N 0.7730(11) 0.4431(6) 0.7244(6) 0.0127(15) Uani 1 1 d . U
O2B O 0.6979(9) 0.4558(4) 0.5792(4) 0.0179(13) Uani 1 1 d . U
N2A N 0.1840(11) 0.4667(7) 0.1131(6) 0.0150(16) Uani 1 1 d . U
O5B O 0.9297(8) 0.3267(4) 0.5920(3) 0.0158(11) Uani 1 1 d . U
O4A O 0.0951(8) 0.7042(4) 0.1606(4) 0.0163(12) Uani 1 1 d . U
C14B C 1.1266(14) 0.1903(7) 0.4804(7) 0.024(2) Uani 1 1 d . U
H14A H 1.2708 0.2267 0.5292 0.036 Uiso 1 1 calc GR .
H14B H 1.1761 0.1575 0.4148 0.036 Uiso 1 1 calc GR .
H14C H 1.0290 0.1257 0.4925 0.036 Uiso 1 1 calc GR .
C6A C -0.2843(7) -0.0718(4) -0.1853(4) 0.0186(19) Uani 1 1 d . U
H6A H -0.4278 -0.1284 -0.1936 0.022 Uiso 1 1 calc R .
C1A C -0.1057(9) -0.1046(3) -0.2455(4) 0.0186(19) Uani 1 1 d G U
C2A C 0.1043(8) -0.0217(4) -0.2334(4) 0.0185(19) Uani 1 1 d G U
H2A H 0.2264 -0.0442 -0.2745 0.022 Uiso 1 1 calc R .
C3A C 0.1355(7) 0.0940(4) -0.1611(4) 0.0171(18) Uani 1 1 d G U
H3A H 0.2790 0.1507 -0.1528 0.020 Uiso 1 1 calc R .
C4A C -0.0432(9) 0.1269(3) -0.1009(3) 0.0156(17) Uani 1 1 d G U
C5A C -0.2531(7) 0.0440(4) -0.1130(3) 0.0184(18) Uani 1 1 d G U
H5A H -0.3752 0.0665 -0.0719 0.022 Uiso 1 1 calc R .
C13B C 0.7906(13) 0.4067(8) 0.6242(7) 0.0143(18) Uani 1 1 d . U
N1A N -0.0027(11) 0.2455(5) -0.0288(5) 0.0154(15) Uani 1 1 d D U
H1A H 0.152(6) 0.280(6) -0.015(6) 0.019 Uiso 1 1 d DR .
N1B N 0.8037(12) 0.6592(6) 0.8745(5) 0.0196(16) Uani 1 1 d D U
H1B H 0.902(11) 0.627(6) 0.832(4) 0.023 Uiso 1 1 d DR .
C13A C 0.5627(13) 0.6168(7) 0.3510(5) 0.0171(17) Uani 1 1 d . U
C9A C -0.1213(12) 0.5244(6) 0.0350(6) 0.0190(18) Uani 1 1 d . U
H9AA H -0.1484 0.4823 -0.0372 0.023 Uiso 1 1 calc R .
H9AB H -0.2620 0.5620 0.0577 0.023 Uiso 1 1 calc R .
C12B C 0.5527(16) 0.0018(7) 0.5612(7) 0.037(2) Uani 1 1 d . U
H12A H 0.5361 0.0279 0.5077 0.056 Uiso 1 1 calc GR .
H12B H 0.3920 -0.0310 0.5718 0.056 Uiso 1 1 calc GR .
H12C H 0.6519 -0.0602 0.5441 0.056 Uiso 1 1 calc GR .
C15B C 1.1228(12) 0.3871(7) 0.4720(6) 0.0198(18) Uani 1 1 d . U
H15A H 1.0264 0.4494 0.4819 0.030 Uiso 1 1 calc GR .
H15B H 1.1655 0.3582 0.4052 0.030 Uiso 1 1 calc GR .
H15C H 1.2711 0.4206 0.5188 0.030 Uiso 1 1 calc GR .
C8A C -0.0807(12) 0.4375(6) 0.0826(5) 0.0138(16) Uani 1 1 d . U
H8A H -0.1684 0.4545 0.1413 0.017 Uiso 1 1 calc R .
C10A C 0.1125(12) 0.6176(6) 0.0689(6) 0.0157(16) Uani 1 1 d . U
H10A H 0.1444 0.6544 0.0211 0.019 Uiso 1 1 calc R .
C15A C 0.3836(13) 0.6664(7) 0.4196(6) 0.0178(18) Uani 1 1 d . U
H15D H 0.3355 0.7339 0.4094 0.027 Uiso 1 1 calc GR .
H15E H 0.4583 0.6940 0.4872 0.027 Uiso 1 1 calc GR .
H15F H 0.2403 0.6036 0.4067 0.027 Uiso 1 1 calc GR .
C7B C 0.5723(13) 0.5976(6) 0.8391(6) 0.0178(17) Uani 1 1 d . U
C7A C -0.1703(13) 0.3096(6) 0.0104(5) 0.0153(16) Uani 1 1 d . U
C10B C 0.6033(13) 0.2914(7) 0.7656(6) 0.0161(17) Uani 1 1 d . U
H10B H 0.6159 0.2600 0.8174 0.019 Uiso 1 1 calc R .
C16A C 0.6441(12) 0.5105(6) 0.3631(6) 0.0178(18) Uani 1 1 d . U
H16D H 0.5059 0.4434 0.3435 0.027 Uiso 1 1 calc GR .
H16E H 0.7068 0.5341 0.4317 0.027 Uiso 1 1 calc GR .
H16F H 0.7717 0.4858 0.3220 0.027 Uiso 1 1 calc GR .
O4B O 0.5259(8) 0.1975(4) 0.6751(4) 0.0182(12) Uani 1 1 d . U
C1 C 0.9781(12) 0.2846(6) 0.4875(5) 0.0163(16) Uani 1 1 d . U
C16B C 0.7426(13) 0.2285(7) 0.4197(6) 0.022(2) Uani 1 1 d . U
H16A H 0.6457 0.1708 0.4397 0.033 Uiso 1 1 calc GR .
H16B H 0.7770 0.1869 0.3526 0.033 Uiso 1 1 calc GR .
H16C H 0.6523 0.2912 0.4228 0.033 Uiso 1 1 calc GR .
C12A C 0.2442(15) 0.9001(7) 0.2841(6) 0.028(2) Uani 1 1 d . U
H12D H 0.0921 0.9237 0.2712 0.042 Uiso 1 1 calc GR .
H12E H 0.3768 0.9701 0.3065 0.042 Uiso 1 1 calc GR .
H12F H 0.2299 0.8688 0.3346 0.042 Uiso 1 1 calc GR .
C8B C 0.5434(12) 0.4757(6) 0.7567(6) 0.0183(16) Uani 1 1 d . U
H8B H 0.4373 0.4731 0.6999 0.022 Uiso 1 1 calc R .
C9B C 0.4265(13) 0.3764(6) 0.7877(6) 0.0198(17) Uani 1 1 d . U
H9BA H 0.4085 0.4101 0.8582 0.024 Uiso 1 1 calc R .
H9BB H 0.2654 0.3352 0.7495 0.024 Uiso 1 1 calc R .
C3B C 1.0992(8) 0.8427(4) 0.9462(3) 0.0189(19) Uani 1 1 d . U
H3B H 1.1965 0.8089 0.8965 0.023 Uiso 1 1 calc R .
C2B C 1.1775(7) 0.9590(4) 1.0168(4) 0.0215(19) Uani 1 1 d G U
H2B H 1.3283 1.0046 1.0153 0.026 Uiso 1 1 calc R .
C1B C 1.0351(9) 1.0085(3) 1.0895(4) 0.023(2) Uani 1 1 d G U
C6B C 0.8144(9) 0.9417(4) 1.0917(3) 0.024(2) Uani 1 1 d G U
H6B H 0.7171 0.9755 1.1414 0.028 Uiso 1 1 calc R .
C5B C 0.7361(7) 0.8254(4) 1.0211(4) 0.026(2) Uani 1 1 d G U
H5B H 0.5853 0.7798 1.0226 0.031 Uiso 1 1 calc R .
C4B C 0.8785(9) 0.7759(3) 0.9483(3) 0.0191(18) Uani 1 1 d G U
C14A C 0.7753(13) 0.7133(8) 0.3614(7) 0.023(2) Uani 1 1 d . U
H14D H 0.8822 0.6798 0.3125 0.035 Uiso 1 1 calc GR .
H14E H 0.8650 0.7439 0.4271 0.035 Uiso 1 1 calc GR .
H14F H 0.7170 0.7789 0.3516 0.035 Uiso 1 1 calc GR .
C11A C 0.2952(14) 0.8058(8) 0.1929(8) 0.022(2) Uani 1 1 d . U
H11C H 0.3132 0.8372 0.1418 0.026 Uiso 1 1 calc R .
H11D H 0.4478 0.7809 0.2054 0.026 Uiso 1 1 calc R .

loop_
_atom_site_aniso_label
_atom_site_aniso_U_11
_atom_site_aniso_U_22
_atom_site_aniso_U_33
_atom_site_aniso_U_23
_atom_site_aniso_U_13
_atom_site_aniso_U_12
Br1B 0.0517(7) 0.0172(6) 0.0238(7) 0.0002(5) 0.0090(5) -0.0013(5)
Br1A 0.0426(6) 0.0141(6) 0.0247(7) 0.0012(5) -0.0069(5) 0.0053(4)
O1A 0.016(3) 0.021(4) 0.025(4) 0.003(3) 0.000(3) 0.003(2)
C11B 0.033(5) 0.016(4) 0.015(5) 0.008(4) 0.008(4) 0.014(4)
O2A 0.019(3) 0.017(3) 0.011(3) 0.005(3) 0.001(2) -0.001(2)
O1B 0.025(3) 0.023(4) 0.025(4) 0.003(3) 0.007(3) 0.010(3)
O3B 0.014(3) 0.017(3) 0.011(3) 0.004(2) 0.004(2) 0.007(2)
O3A 0.017(3) 0.020(3) 0.014(3) 0.010(3) 0.003(2) 0.007(2)
C009 0.013(4) 0.009(4) 0.013(4) 0.002(3) 0.004(3) 0.005(3)
O5A 0.015(2) 0.012(3) 0.012(3) 0.003(2) 0.000(2) 0.001(2)
N2B 0.012(3) 0.012(4) 0.013(4) 0.004(3) 0.001(3) 0.007(3)
O2B 0.023(3) 0.015(3) 0.018(3) 0.007(3) 0.002(3) 0.011(2)
N2A 0.017(3) 0.013(4) 0.010(3) 0.001(3) 0.001(3) 0.001(3)
O5B 0.018(3) 0.019(3) 0.014(3) 0.006(2) 0.006(2) 0.013(2)
O4A 0.017(3) 0.012(3) 0.015(3) 0.001(2) 0.001(2) -0.001(2)
C14B 0.028(5) 0.021(5) 0.020(5) 0.002(4) 0.004(4) 0.012(4)
C6A 0.018(4) 0.014(4) 0.020(5) 0.005(3) -0.006(3) -0.001(3)
C1A 0.032(4) 0.010(4) 0.015(5) 0.006(3) -0.003(3) 0.004(3)
C2A 0.021(4) 0.016(4) 0.017(5) 0.004(3) 0.003(3) 0.006(3)
C3A 0.014(4) 0.013(4) 0.024(5) 0.008(3) 0.002(3) 0.001(3)
C4A 0.017(4) 0.017(4) 0.012(4) 0.007(3) -0.004(3) -0.002(3)
C5A 0.020(4) 0.016(4) 0.018(5) 0.007(3) -0.001(3) 0.002(3)
C13B 0.011(4) 0.009(4) 0.017(4) 0.001(3) -0.003(3) -0.002(3)
N1A 0.010(3) 0.015(3) 0.016(4) 0.002(3) 0.000(3) -0.001(2)
N1B 0.024(3) 0.015(3) 0.020(4) 0.005(3) 0.008(3) 0.009(3)
C13A 0.019(4) 0.020(4) 0.009(4) 0.003(3) -0.004(3) 0.002(3)
C9A 0.019(4) 0.015(4) 0.019(5) 0.003(3) -0.002(3) 0.004(3)
C12B 0.053(6) 0.020(5) 0.033(5) 0.006(4) 0.006(5) 0.007(4)
C15B 0.016(4) 0.029(4) 0.019(5) 0.015(4) 0.004(3) 0.005(3)
C8A 0.013(3) 0.016(3) 0.009(4) 0.002(3) -0.001(3) 0.003(3)
C10A 0.017(4) 0.015(4) 0.015(4) 0.006(3) 0.000(3) 0.004(3)
C15A 0.019(4) 0.013(4) 0.014(4) 0.000(4) -0.001(3) 0.002(3)
C7B 0.023(4) 0.018(4) 0.015(4) 0.008(3) 0.007(3) 0.008(3)
C7A 0.018(3) 0.015(3) 0.015(4) 0.008(3) 0.001(3) 0.001(3)
C10B 0.018(4) 0.019(4) 0.010(4) 0.004(3) 0.003(3) 0.006(3)
C16A 0.015(4) 0.022(4) 0.017(5) 0.008(4) 0.002(3) 0.005(3)
O4B 0.023(3) 0.016(3) 0.012(3) 0.001(2) -0.004(2) 0.007(2)
C1 0.016(4) 0.020(4) 0.012(4) 0.003(3) 0.005(3) 0.006(3)
C16B 0.017(4) 0.024(5) 0.019(5) 0.003(4) 0.000(3) 0.000(3)
C12A 0.041(5) 0.017(4) 0.020(5) 0.006(4) -0.001(4) -0.008(4)
C8B 0.014(4) 0.020(4) 0.019(4) 0.005(3) -0.001(3) 0.006(3)
C9B 0.019(4) 0.018(4) 0.020(5) 0.005(3) 0.003(3) 0.003(3)
C3B 0.020(4) 0.022(4) 0.017(5) 0.007(3) 0.005(3) 0.013(3)
C2B 0.024(4) 0.024(4) 0.020(5) 0.013(3) 0.003(3) 0.003(3)
C1B 0.032(4) 0.020(4) 0.014(5) 0.006(4) -0.001(3) 0.006(3)
C6B 0.031(4) 0.022(4) 0.017(5) 0.004(3) 0.008(4) 0.011(3)
C5B 0.030(4) 0.021(4) 0.025(5) 0.006(3) 0.010(4) 0.009(3)
C4B 0.026(4) 0.017(4) 0.015(4) 0.005(3) 0.002(3) 0.011(3)
C14A 0.018(4) 0.029(5) 0.021(5) 0.008(4) 0.001(4) 0.003(3)
C11A 0.018(4) 0.017(5) 0.023(5) 0.005(4) -0.004(4) -0.002(3)

loop_
_atom_type_symbol
_atom_type_description
_atom_type_scat_dispersion_real
_atom_type_scat_dispersion_imag
_atom_type_scat_source
C C 0.0033 0.0016 'International Tables Vol C Tables 4.2.6.8 and 6.1.1.4'
H H 0.0000 0.0000 'International Tables Vol C Tables 4.2.6.8 and 6.1.1.4'
Br Br -0.2901 2.4595 'International Tables Vol C Tables 4.2.6.8 and 6.1.1.4'
N N 0.0061 0.0033 'International Tables Vol C Tables 4.2.6.8 and 6.1.1.4'
O O 0.0106 0.0060 'International Tables Vol C Tables 4.2.6.8 and 6.1.1.4'

loop_
_geom_angle_atom_site_label_1
_geom_angle_atom_site_label_2
_geom_angle_atom_site_label_3
_geom_angle
H11A C11B H11B 108.5
C12B C11B H11A 110.1
C12B C11B H11B 110.1
O4B C11B H11A 110.1
O4B C11B H11B 110.1
O4B C11B C12B 107.8(7)
N2B O3B C10B 105.7(5)
N2A O3A C10A 105.6(5)
O2A C009 O5A 128.5(8)
O2A C009 N2A 119.7(8)
O5A C009 N2A 111.6(7)
C009 O5A C13A 118.7(6)
O3B N2B C8B 106.7(6)
C13B N2B O3B 116.4(6)
C13B N2B C8B 116.5(6)
O3A N2A C8A 108.3(6)
C009 N2A O3A 117.3(6)
C009 N2A C8A 115.3(6)
C13B O5B C1 119.0(6)
C10A O4A C11A 112.2(6)
H14A C14B H14B 109.5
H14A C14B H14C 109.5
H14B C14B H14C 109.5
C1 C14B H14A 109.5
C1 C14B H14B 109.5
C1 C14B H14C 109.5
C1A C6A H6A 120.0
C1A C6A C5A 120.0
C5A C6A H6A 120.0
C6A C1A Br1A 119.1(3)
C2A C1A Br1A 120.9(3)
C2A C1A C6A 120.0
C1A C2A H2A 120.0
C3A C2A C1A 120.0
C3A C2A H2A 120.0
C2A C3A H3A 120.0
C2A C3A C4A 120.0
C4A C3A H3A 120.0
C3A C4A C5A 120.0
C3A C4A N1A 117.8(4)
C5A C4A N1A 122.2(4)
C6A C5A H5A 120.0
C4A C5A C6A 120.0
C4A C5A H5A 120.0
O2B C13B N2B 119.6(7)
O2B C13B O5B 127.3(8)
O5B C13B N2B 112.8(7)
C4A N1A H1A 113(5)
C7A N1A C4A 127.2(6)
C7A N1A H1A 120(5)
C7B N1B H1B 109(5)
C7B N1B C4B 127.4(6)
C4B N1B H1B 120(5)
O5A C13A C15A 110.9(6)
O5A C13A C16A 108.9(6)
O5A C13A C14A 101.7(6)
C15A C13A C16A 112.0(6)
C15A C13A C14A 111.3(7)
C14A C13A C16A 111.6(6)
H9AA C9A H9AB 109.0
C8A C9A H9AA 111.0
C8A C9A H9AB 111.0
C10A C9A H9AA 111.0
C10A C9A H9AB 111.0
C10A C9A C8A 103.7(6)
C11B C12B H12A 109.5
C11B C12B H12B 109.5
C11B C12B H12C 109.5
H12A C12B H12B 109.5
H12A C12B H12C 109.5
H12B C12B H12C 109.5
H15A C15B H15B 109.5
H15A C15B H15C 109.5
H15B C15B H15C 109.5
C1 C15B H15A 109.5
C1 C15B H15B 109.5
C1 C15B H15C 109.5
N2A C8A C9A 103.9(5)
N2A C8A H8A 109.8
N2A C8A C7A 113.3(6)
C9A C8A H8A 109.8
C7A C8A C9A 110.1(6)
C7A C8A H8A 109.8
O3A C10A C9A 102.6(6)
O3A C10A H10A 111.2
O4A C10A O3A 112.1(6)
O4A C10A C9A 108.3(6)
O4A C10A H10A 111.2
C9A C10A H10A 111.2
C13A C15A H15D 109.5
C13A C15A H15E 109.5
C13A C15A H15F 109.5
H15D C15A H15E 109.5
H15D C15A H15F 109.5
H15E C15A H15F 109.5
O1B C7B N1B 124.2(8)
O1B C7B C8B 119.4(7)
N1B C7B C8B 116.4(6)
O1A C7A N1A 123.8(7)
O1A C7A C8A 118.9(7)
N1A C7A C8A 117.1(6)
O3B C10B H10B 110.2
O3B C10B C9B 104.6(6)
O4B C10B O3B 112.1(6)
O4B C10B H10B 110.2
O4B C10B C9B 109.4(6)
C9B C10B H10B 110.2
C13A C16A H16D 109.5
C13A C16A H16E 109.5
C13A C16A H16F 109.5
H16D C16A H16E 109.5
H16D C16A H16F 109.5
H16E C16A H16F 109.5
C10B O4B C11B 112.1(6)
O5B C1 C14B 101.5(6)
O5B C1 C16B 110.1(6)
C15B C1 O5B 109.4(6)
C15B C1 C14B 111.3(6)
C15B C1 C16B 113.4(6)
C16B C1 C14B 110.5(7)
C1 C16B H16A 109.5
C1 C16B H16B 109.5
C1 C16B H16C 109.5
H16A C16B H16B 109.5
H16A C16B H16C 109.5
H16B C16B H16C 109.5
H12D C12A H12E 109.5
H12D C12A H12F 109.5
H12E C12A H12F 109.5
C11A C12A H12D 109.5
C11A C12A H12E 109.5
C11A C12A H12F 109.5
N2B C8B C7B 113.8(6)
N2B C8B H8B 109.0
N2B C8B C9B 105.0(6)
C7B C8B H8B 109.0
C7B C8B C9B 111.0(6)
C9B C8B H8B 109.0
C10B C9B C8B 103.8(6)
C10B C9B H9BA 111.0
C10B C9B H9BB 111.0
C8B C9B H9BA 111.0
C8B C9B H9BB 111.0
H9BA C9B H9BB 109.0
C2B C3B H3B 120.0
C2B C3B C4B 120.0
C4B C3B H3B 120.0
C3B C2B H2B 120.0
C3B C2B C1B 120.0
C1B C2B H2B 120.0
C2B C1B Br1B 120.1(3)
C6B C1B Br1B 119.9(3)
C6B C1B C2B 120.0
C1B C6B H6B 120.0
C1B C6B C5B 120.0
C5B C6B H6B 120.0
C6B C5B H5B 120.0
C4B C5B C6B 120.0
C4B C5B H5B 120.0
C3B C4B N1B 118.2(4)
C5B C4B N1B 121.8(4)
C5B C4B C3B 120.0
C13A C14A H14D 109.5
C13A C14A H14E 109.5
C13A C14A H14F 109.5
H14D C14A H14E 109.5
H14D C14A H14F 109.5
H14E C14A H14F 109.5
O4A C11A C12A 108.3(7)
O4A C11A H11C 110.0
O4A C11A H11D 110.0
C12A C11A H11C 110.0
C12A C11A H11D 110.0
H11C C11A H11D 108.4

loop_
_geom_bond_atom_site_label_1
_geom_bond_atom_site_label_2
_geom_bond_distance
Br1B C1B 1.877(4)
Br1A C1A 1.883(3)
O1A C7A 1.234(8)
C11B H11A 0.9900
C11B H11B 0.9900
C11B C12B 1.515(12)
C11B O4B 1.434(9)
O2A C009 1.192(9)
O1B C7B 1.225(9)
O3B N2B 1.431(8)
O3B C10B 1.436(8)
O3A N2A 1.432(8)
O3A C10A 1.446(8)
C009 O5A 1.327(9)
C009 N2A 1.406(10)
O5A C13A 1.498(8)
N2B C13B 1.403(11)
N2B C8B 1.466(9)
O2B C13B 1.217(9)
N2A C8A 1.480(9)
O5B C13B 1.317(9)
O5B C1 1.500(8)
O4A C10A 1.391(8)
O4A C11A 1.449(9)
C14B H14A 0.9800
C14B H14B 0.9800
C14B H14C 0.9800
C14B C1 1.512(10)
C6A H6A 0.9500
C6A C1A 1.3900
C6A C5A 1.3900
C1A C2A 1.3900
C2A H2A 0.9500
C2A C3A 1.3900
C3A H3A 0.9500
C3A C4A 1.3900
C4A C5A 1.3900
C4A N1A 1.411(7)
C5A H5A 0.9500
N1A H1A 0.89(3)
N1A C7A 1.339(9)
N1B H1B 0.88(3)
N1B C7B 1.363(9)
N1B C4B 1.410(7)
C13A C15A 1.504(10)
C13A C16A 1.529(10)
C13A C14A 1.505(10)
C9A H9AA 0.9900
C9A H9AB 0.9900
C9A C8A 1.542(9)
C9A C10A 1.520(9)
C12B H12A 0.9800
C12B H12B 0.9800
C12B H12C 0.9800
C15B H15A 0.9800
C15B H15B 0.9800
C15B H15C 0.9800
C15B C1 1.500(9)
C8A H8A 1.0000
C8A C7A 1.505(9)
C10A H10A 1.0000
C15A H15D 0.9800
C15A H15E 0.9800
C15A H15F 0.9800
C7B C8B 1.503(10)
C10B H10B 1.0000
C10B O4B 1.384(8)
C10B C9B 1.515(10)
C16A H16D 0.9800
C16A H16E 0.9800
C16A H16F 0.9800
C1 C16B 1.512(10)
C16B H16A 0.9800
C16B H16B 0.9800
C16B H16C 0.9800
C12A H12D 0.9800
C12A H12E 0.9800
C12A H12F 0.9800
C12A C11A 1.484(12)
C8B H8B 1.0000
C8B C9B 1.544(9)
C9B H9BA 0.9900
C9B H9BB 0.9900
C3B H3B 0.9500
C3B C2B 1.3900
C3B C4B 1.3900
C2B H2B 0.9500
C2B C1B 1.3900
C1B C6B 1.3900
C6B H6B 0.9500
C6B C5B 1.3900
C5B H5B 0.9500
C5B C4B 1.3900
C14A H14D 0.9800
C14A H14E 0.9800
C14A H14F 0.9800
C11A H11C 0.9900
C11A H11D 0.9900

loop_
_geom_torsion_atom_site_label_1
_geom_torsion_atom_site_label_2
_geom_torsion_atom_site_label_3
_geom_torsion_atom_site_label_4
_geom_torsion
Br1B C1B C6B C5B 177.1(4)
Br1A C1A C2A C3A -176.9(4)
O2A C009 O5A C13A -1.9(11)
O2A C009 N2A O3A 166.6(6)
O2A C009 N2A C8A 37.2(10)
O1B C7B C8B N2B 178.0(7)
O1B C7B C8B C9B -63.8(9)
O3B N2B C13B O2B 164.8(6)
O3B N2B C13B O5B -20.8(9)
O3B N2B C8B C7B 101.2(7)
O3B N2B C8B C9B -20.4(8)
O3B C10B O4B C11B 69.8(8)
O3B C10B C9B C8B 23.7(8)
O3A N2A C8A C9A -8.8(8)
O3A N2A C8A C7A 110.8(7)
C009 O5A C13A C15A -57.9(8)
C009 O5A C13A C16A 65.8(8)
C009 O5A C13A C14A -176.3(6)
C009 N2A C8A C9A 124.9(7)
C009 N2A C8A C7A -115.5(8)
O5A C009 N2A O3A -16.8(9)
O5A C009 N2A C8A -146.2(6)
N2B O3B C10B O4B 81.1(7)
N2B O3B C10B C9B -37.3(7)
N2B C8B C9B C10B -2.2(8)
N2A O3A C10A O4A 75.6(7)
N2A O3A C10A C9A -40.4(7)
N2A C009 O5A C13A -178.1(6)
N2A C8A C7A O1A 173.7(7)
N2A C8A C7A N1A -10.5(9)
C6A C1A C2A C3A 0.0
C1A C6A C5A C4A 0.0
C1A C2A C3A C4A 0.0
C2A C3A C4A C5A 0.0
C2A C3A C4A N1A -179.9(5)
C3A C4A C5A C6A 0.0
C3A C4A N1A C7A 152.8(6)
C4A N1A C7A O1A -1.1(12)
C4A N1A C7A C8A -176.7(6)
C5A C6A C1A Br1A 176.9(4)
C5A C6A C1A C2A 0.0
C5A C4A N1A C7A -27.2(9)
C13B N2B C8B C7B -126.8(8)
C13B N2B C8B C9B 111.6(7)
C13B O5B C1 C14B -176.4(6)
C13B O5B C1 C15B 65.9(7)
C13B O5B C1 C16B -59.4(8)
N1A C4A C5A C6A 179.9(5)
N1B C7B C8B N2B -1.9(9)
N1B C7B C8B C9B 116.2(7)
C9A C8A C7A O1A -70.4(9)
C9A C8A C7A N1A 105.4(7)
C12B C11B O4B C10B 171.8(7)
C8A C9A C10A O3A 33.9(7)
C8A C9A C10A O4A -84.7(7)
C10A O3A N2A C009 -101.3(7)
C10A O3A N2A C8A 31.3(7)
C10A O4A C11A C12A 172.3(6)
C10A C9A C8A N2A -15.5(7)
C10A C9A C8A C7A -137.2(6)
C7B N1B C4B C3B -152.4(6)
C7B N1B C4B C5B 26.5(9)
C7B C8B C9B C10B -125.5(7)
C10B O3B N2B C13B -95.4(7)
C10B O3B N2B C8B 36.6(7)
O4B C10B C9B C8B -96.6(7)
C1 O5B C13B N2B -176.3(6)
C1 O5B C13B O2B -2.5(11)
C8B N2B C13B O2B 37.5(11)
C8B N2B C13B O5B -148.2(6)
C9B C10B O4B C11B -174.6(6)
C3B C2B C1B Br1B -177.1(4)
C3B C2B C1B C6B 0.0
C2B C3B C4B N1B 178.9(5)
C2B C3B C4B C5B 0.0
C2B C1B C6B C5B 0.0
C1B C6B C5B C4B 0.0
C6B C5B C4B N1B -178.9(5)
C6B C5B C4B C3B 0.0
C4B N1B C7B O1B -2.5(13)
C4B N1B C7B C8B 177.4(6)
C4B C3B C2B C1B 0.0
C11A O4A C10A O3A 75.8(8)
C11A O4A C10A C9A -171.8(6)
